data_1514548
loop_
_publ_author_name
'Kanady, Jacob S.'
'Tran, Rosalie'
'Stull, Jamie A.'
'Lu, Luo'
'Stich, Troy A.'
'Day, Michael W.'
'Yano, Junko'
'Britt, R. David'
'Agapie, Theodor'

_publ_section_title
;
 Role of Oxido Incorporation and Ligand Lability in Expanding Redox
 Accessibility of Structurally Related Mn4 Clusters.
;
_journal_issue 10
_journal_name_full 'Chemical science (Royal Society of Chemistry : 2010)'
_journal_page_first 3986
_journal_page_last 3996
_journal_paper_doi 10.1039/C3SC51406D
_journal_volume 4
_journal_year 2013
_chemical_formula_sum 'C78 H61 F3 Mn4 N10 O14 S'
_chemical_formula_weight 1671.19
_chemical_name_systematic
; 
 ? 
;
_space_group_IT_number 14
_symmetry_cell_setting monoclinic
_symmetry_space_group_name_Hall '-P 2yn'
_symmetry_space_group_name_H-M 'P 1 21/n 1'
_atom_sites_solution_hydrogens geom
_atom_sites_solution_primary direct
_atom_sites_solution_secondary difmap
_audit_creation_method SHELXL-97
_cell_angle_alpha 90.00
_cell_angle_beta 103.16(3)
_cell_angle_gamma 90.00
_cell_formula_units_Z 4
_cell_length_a 15.410(3)
_cell_length_b 24.640(5)
_cell_length_c 19.230(4)
_cell_measurement_reflns_used 385046
_cell_measurement_temperature 293(2)
_cell_volume 7110(3)
_computing_cell_refinement 'XDS (Kabsh, 2010)'
_computing_data_collection 'BluIce (SSRL, 2001)'
_computing_data_reduction 'XDS (Kabsh, 2010)'
_computing_molecular_graphics 'Bruker SHELXTL'
_computing_publication_material 'Bruker SHELXTL'
_computing_structure_refinement 'SHELXL-97 (Sheldrick, 1997)'
_computing_structure_solution 'SHELXS-97 (Sheldrick, 1990)'
_diffrn_ambient_temperature 100(2)
_diffrn_detector 'pixel array detector'
_diffrn_detector_area_resol_mean 5.814
_diffrn_detector_type 'DECTIRS PILATUS 6M'
_diffrn_measured_fraction_theta_full 0.960
_diffrn_measured_fraction_theta_max 0.960
_diffrn_measurement_device_details
;

         custom air bearing single axis goniometer

;
_diffrn_measurement_device_type 'SSRL BL 12-2'
_diffrn_measurement_method 'fine sliced shutterless \f scans'
_diffrn_radiation_monochromator 'liquid nitrogen-cooled double Si(111)'
_diffrn_radiation_source 'insertion device'
_diffrn_radiation_type synchrotron
_diffrn_radiation_wavelength 0.72930
_diffrn_reflns_av_R_equivalents 0.0748
_diffrn_reflns_av_sigmaI/netI 0.0255
_diffrn_reflns_limit_h_max 21
_diffrn_reflns_limit_h_min -20
_diffrn_reflns_limit_k_max 34
_diffrn_reflns_limit_k_min -33
_diffrn_reflns_limit_l_max 27
_diffrn_reflns_limit_l_min -25
_diffrn_reflns_number 385046
_diffrn_reflns_theta_full 31.33
_diffrn_reflns_theta_max 31.33
_diffrn_reflns_theta_min 1.40
_exptl_absorpt_coefficient_mu 0.807
_exptl_absorpt_correction_type empirical
_exptl_absorpt_process_details 'XDS (Kabsh, 2010)'
_exptl_crystal_colour brown
_exptl_crystal_density_diffrn 1.561
_exptl_crystal_density_method 'not measured'
_exptl_crystal_description rhombus
_exptl_crystal_F_000 3416
_refine_diff_density_max 1.946
_refine_diff_density_min -0.816
_refine_diff_density_rms 0.090
_refine_ls_extinction_method none
_refine_ls_goodness_of_fit_ref 1.640
_refine_ls_hydrogen_treatment mixed
_refine_ls_matrix_type full
_refine_ls_number_parameters 955
_refine_ls_number_reflns 20713
_refine_ls_number_restraints 0
_refine_ls_restrained_S_all 1.640
_refine_ls_R_factor_all 0.0685
_refine_ls_R_factor_gt 0.0572
_refine_ls_shift/su_max 0.018
_refine_ls_shift/su_mean 0.000
_refine_ls_structure_factor_coef Fsqd
_refine_ls_weighting_details 'calc w=1/[\s^2^(Fo^2^)+(0.0700P)^2^+1.0000P] where P=(Fo^2^+2Fc^2^)/3'
_refine_ls_weighting_scheme calc
_refine_ls_wR_factor_gt 0.1694
_refine_ls_wR_factor_ref 0.1739
_reflns_number_gt 17627
_reflns_number_total 20713
_reflns_threshold_expression >2sigma(I)
_cod_data_source_file c3sc51406d.txt
_cod_data_source_block syncjsk78_b
_cod_depositor_comments
;
The following automatic conversions were performed:

'_symmetry_cell_setting' value 'Monoclinic' changed to 'monoclinic'
according to
/usr/data/users/saulius/automatic-downloads/retrospective/RSC/lib/dictionaries/cif_core.dic
dictionary named 'cif_core.dic' version 2.4.2 from 2011-04-26.

Automatic conversion script
Id: cif_fix_values 2281 2013-09-26 08:29:07Z andrius 
;
_cod_original_cell_volume 7110(2)
_cod_original_sg_symbol_H-M P2(1)/n
_cod_database_code 1514548

loop_
_symmetry_equiv_pos_as_xyz
'x, y, z'
'-x+1/2, y+1/2, -z+1/2'
'-x, -y, -z'
'x-1/2, -y-1/2, z-1/2'

loop_
_atom_site_label
_atom_site_type_symbol
_atom_site_fract_x
_atom_site_fract_y
_atom_site_fract_z
_atom_site_U_iso_or_equiv
_atom_site_adp_type
_atom_site_occupancy
_atom_site_symmetry_multiplicity
_atom_site_calc_flag
_atom_site_refinement_flags
C78 C 0.6563(4) 0.0762(2) 0.5996(2) 0.240(6) Uiso 1 1 d G
C73 C 0.6434(3) 0.02497(19) 0.5688(3) 0.0916(14) Uiso 1 1 d G
C74 C 0.6426(4) 0.0183(2) 0.4968(3) 0.235(6) Uiso 1 1 d G
C75 C 0.6546(4) 0.0628(3) 0.4557(2) 0.136(2) Uiso 1 1 d G
C76 C 0.6674(4) 0.1141(2) 0.4865(4) 0.188(4) Uiso 1 1 d G
C77 C 0.6682(5) 0.12081(18) 0.5584(4) 0.165(3) Uiso 1 1 d G
Mn1 Mn 0.24560(2) 0.685082(13) 0.576882(18) 0.02537(9) Uani 1 1 d .
Mn2 Mn 0.41641(2) 0.724957(13) 0.643587(18) 0.02639(9) Uani 1 1 d .
Mn3 Mn 0.32672(2) 0.638795(14) 0.712629(19) 0.02814(9) Uani 1 1 d .
Mn4 Mn 0.27791(2) 0.753495(15) 0.71108(2) 0.03066(9) Uani 1 1 d .
S5 S 0.01782(4) 0.63748(3) 0.76249(4) 0.04167(16) Uani 1 1 d .
C2 C 0.38767(14) 0.52907(9) 0.58679(12) 0.0279(4) Uani 1 1 d .
H2 H 0.3561 0.5028 0.6056 0.034 Uiso 1 1 calc R
C5 C 0.48329(14) 0.60739(9) 0.52962(12) 0.0269(4) Uani 1 1 d .
C1 C 0.35044(14) 0.55221(9) 0.52066(12) 0.0280(4) Uani 1 1 d .
C3 C 0.47233(14) 0.54505(9) 0.62527(12) 0.0278(4) Uani 1 1 d .
C19 C 0.53941(14) 0.63974(9) 0.49070(13) 0.0282(4) Uani 1 1 d .
C6 C 0.39841(14) 0.59127(9) 0.49251(12) 0.0273(4) Uani 1 1 d .
H6 H 0.3735 0.6068 0.4484 0.033 Uiso 1 1 calc R
C24 C 0.57685(14) 0.69167(10) 0.50902(13) 0.0306(5) Uani 1 1 d .
C4 C 0.51955(14) 0.58408(9) 0.59609(12) 0.0282(4) Uani 1 1 d .
H4 H 0.5759 0.5947 0.6213 0.034 Uiso 1 1 calc R
C8 C 0.27938(16) 0.47410(10) 0.45273(14) 0.0340(5) Uani 1 1 d .
H8 H 0.3314 0.4556 0.4735 0.041 Uiso 1 1 calc R
C7 C 0.26896(14) 0.52733(9) 0.47344(12) 0.0285(4) Uani 1 1 d .
C13 C 0.52095(15) 0.51456(9) 0.69019(13) 0.0303(4) Uani 1 1 d .
C20 C 0.55599(15) 0.61425(10) 0.43033(13) 0.0329(5) Uani 1 1 d .
H20 H 0.5301 0.5806 0.4171 0.039 Uiso 1 1 calc R
C12 C 0.18735(15) 0.55371(10) 0.44502(13) 0.0308(4) Uani 1 1 d .
C18 C 0.49943(16) 0.51330(10) 0.75702(13) 0.0332(5) Uani 1 1 d .
C14 C 0.59639(17) 0.48608(11) 0.68163(14) 0.0376(5) Uani 1 1 d .
H14 H 0.6112 0.4868 0.6374 0.045 Uiso 1 1 calc R
C22 C 0.64736(18) 0.68721(11) 0.40764(15) 0.0404(6) Uani 1 1 d .
H22 H 0.6838 0.7030 0.3808 0.048 Uiso 1 1 calc R
C11 C 0.12392(16) 0.52652(11) 0.39316(15) 0.0380(5) Uani 1 1 d .
H11 H 0.0711 0.5443 0.3726 0.046 Uiso 1 1 calc R
C9 C 0.21461(18) 0.44760(11) 0.40204(16) 0.0406(6) Uani 1 1 d .
H9 H 0.2237 0.4121 0.3888 0.049 Uiso 1 1 calc R
C23 C 0.63021(17) 0.71370(11) 0.46659(15) 0.0379(5) Uani 1 1 d .
H23 H 0.6554 0.7477 0.4784 0.046 Uiso 1 1 calc R
C10 C 0.13635(18) 0.47460(12) 0.37136(16) 0.0439(6) Uani 1 1 d .
H10 H 0.0929 0.4578 0.3365 0.053 Uiso 1 1 calc R
C17 C 0.5539(2) 0.48394(12) 0.81188(16) 0.0460(6) Uani 1 1 d .
H17 H 0.5404 0.4833 0.8566 0.055 Uiso 1 1 calc R
C21 C 0.60967(17) 0.63714(11) 0.38936(14) 0.0367(5) Uani 1 1 d .
H21 H 0.6201 0.6188 0.3498 0.044 Uiso 1 1 calc R
C15 C 0.6497(2) 0.45687(13) 0.73642(17) 0.0488(7) Uani 1 1 d .
H15 H 0.6995 0.4384 0.7292 0.059 Uiso 1 1 calc R
C16 C 0.6278(2) 0.45562(14) 0.80163(17) 0.0534(8) Uani 1 1 d .
H16 H 0.6625 0.4358 0.8390 0.064 Uiso 1 1 calc R
C49 C 0.68570(16) 0.68269(10) 0.66460(15) 0.0364(5) Uani 1 1 d .
H49 H 0.7239 0.6851 0.6337 0.044 Uiso 1 1 calc R
C48 C 0.59829(14) 0.70028(9) 0.64315(13) 0.0309(5) Uani 1 1 d .
C26 C 0.21121(15) 0.65325(10) 0.42964(12) 0.0300(4) Uani 1 1 d .
C25 C 0.16666(14) 0.61135(9) 0.46821(12) 0.0290(4) Uani 1 1 d .
C36 C 0.42076(16) 0.54672(10) 0.77260(13) 0.0319(5) Uani 1 1 d .
C31 C 0.06449(15) 0.61973(11) 0.45265(14) 0.0363(5) Uani 1 1 d .
C38 C 0.30829(19) 0.46898(11) 0.73406(15) 0.0394(5) Uani 1 1 d .
H38 H 0.3496 0.4433 0.7562 0.047 Uiso 1 1 calc R
C42 C 0.42292(17) 0.54806(10) 0.85335(13) 0.0351(5) Uani 1 1 d .
C37 C 0.33117(16) 0.52339(10) 0.73471(13) 0.0321(5) Uani 1 1 d .
C47 C 0.55651(15) 0.72566(10) 0.57090(13) 0.0311(5) Uani 1 1 d .
C53 C 0.59359(17) 0.78372(11) 0.57067(14) 0.0368(5) Uani 1 1 d .
C50 C 0.71551(16) 0.66156(11) 0.73215(15) 0.0384(5) Uani 1 1 d .
H50 H 0.7736 0.6489 0.7471 0.046 Uiso 1 1 calc R
C29 C 0.30496(19) 0.72958(12) 0.37362(15) 0.0423(6) Uani 1 1 d .
H29 H 0.3388 0.7551 0.3558 0.051 Uiso 1 1 calc R
C30 C 0.30576(16) 0.72817(10) 0.44580(14) 0.0344(5) Uani 1 1 d .
H30 H 0.3399 0.7533 0.4763 0.041 Uiso 1 1 calc R
C41 C 0.18986(16) 0.54611(12) 0.66928(14) 0.0384(5) Uani 1 1 d .
H41 H 0.1494 0.5723 0.6472 0.046 Uiso 1 1 calc R
C27 C 0.20749(18) 0.65360(11) 0.35629(14) 0.0388(5) Uani 1 1 d .
H27 H 0.1743 0.6276 0.3267 0.047 Uiso 1 1 calc R
C52 C 0.57079(16) 0.67785(10) 0.75376(13) 0.0328(5) Uani 1 1 d .
H52 H 0.5317 0.6767 0.7841 0.039 Uiso 1 1 calc R
C51 C 0.65672(17) 0.65947(11) 0.77789(15) 0.0384(5) Uani 1 1 d .
H51 H 0.6755 0.6458 0.8240 0.046 Uiso 1 1 calc R
C40 C 0.16324(19) 0.49276(13) 0.66724(16) 0.0453(6) Uani 1 1 d .
H40 H 0.1055 0.4831 0.6441 0.054 Uiso 1 1 calc R
C39 C 0.22306(19) 0.45351(12) 0.69995(16) 0.0437(6) Uani 1 1 d .
H39 H 0.2061 0.4172 0.6990 0.052 Uiso 1 1 calc R
C54 C 0.5391(2) 0.82453(12) 0.53643(17) 0.0454(6) Uani 1 1 d .
H54 H 0.4799 0.8175 0.5147 0.054 Uiso 1 1 calc R
C32 C 0.01536(18) 0.58874(14) 0.49024(17) 0.0479(7) Uani 1 1 d .
H32 H 0.0435 0.5635 0.5238 0.058 Uiso 1 1 calc R
C28 C 0.2530(2) 0.69238(12) 0.32849(15) 0.0441(6) Uani 1 1 d .
H28 H 0.2491 0.6938 0.2796 0.053 Uiso 1 1 calc R
C56 C 0.6638(3) 0.88403(15) 0.5667(2) 0.0690(10) Uani 1 1 d .
H56 H 0.6899 0.9180 0.5661 0.083 Uiso 1 1 calc R
C34 C -0.1135(2) 0.63470(18) 0.4288(2) 0.0711(12) Uani 1 1 d .
H34 H -0.1746 0.6408 0.4192 0.085 Uiso 1 1 calc R
C45 C 0.4162(2) 0.55559(14) 0.99169(17) 0.0555(8) Uani 1 1 d .
H45 H 0.4104 0.5581 1.0387 0.067 Uiso 1 1 calc R
C43 C 0.4720(2) 0.58698(13) 0.89507(16) 0.0501(7) Uani 1 1 d .
H43 H 0.5073 0.6108 0.8761 0.060 Uiso 1 1 calc R
C55 C 0.5741(2) 0.87616(13) 0.53499(19) 0.0556(8) Uani 1 1 d .
H55 H 0.5386 0.9048 0.5134 0.067 Uiso 1 1 calc R
C44 C 0.4685(3) 0.59033(14) 0.96687(17) 0.0574(8) Uani 1 1 d .
H44 H 0.5018 0.6162 0.9967 0.069 Uiso 1 1 calc R
C57 C 0.7118(3) 0.84176(16) 0.5982(2) 0.0768(12) Uani 1 1 d .
H57 H 0.7717 0.8476 0.6189 0.092 Uiso 1 1 calc R
C33 C -0.0754(2) 0.59589(17) 0.4772(2) 0.0617(10) Uani 1 1 d .
H33 H -0.1101 0.5749 0.5005 0.074 Uiso 1 1 calc R
C35 C -0.0607(2) 0.66447(16) 0.3947(2) 0.0621(10) Uani 1 1 d .
H35 H -0.0874 0.6914 0.3631 0.074 Uiso 1 1 calc R
C46 C 0.3712(3) 0.51641(16) 0.94749(18) 0.0603(9) Uani 1 1 d .
H46 H 0.3367 0.4917 0.9660 0.072 Uiso 1 1 calc R
N6 N 0.25825(12) 0.69119(8) 0.47254(11) 0.0295(4) Uani 1 1 d .
N2 N 0.54220(12) 0.69745(8) 0.68706(11) 0.0288(4) Uani 1 1 d .
N4 N 0.27288(13) 0.56150(8) 0.70244(11) 0.0324(4) Uani 1 1 d .
N3 N 0.37442(18) 0.51190(11) 0.87887(13) 0.0504(6) Uani 1 1 d .
N5 N 0.02867(15) 0.65684(10) 0.40456(13) 0.0441(5) Uani 1 1 d .
N1 N 0.67927(19) 0.79119(12) 0.60187(17) 0.0613(8) Uani 1 1 d .
O1 O 0.35890(10) 0.65776(6) 0.61628(9) 0.0290(3) Uani 1 1 d .
O2 O 0.38504(10) 0.71327(7) 0.73122(8) 0.0283(3) Uani 1 1 d .
O3 O 0.22319(10) 0.67656(6) 0.66689(9) 0.0282(3) Uani 1 1 d .
O4 O 0.30223(10) 0.75219(6) 0.60642(9) 0.0299(3) Uani 1 1 d .
O6 O 0.46356(10) 0.72786(7) 0.56290(9) 0.0296(3) Uani 1 1 d .
O5 O 0.42943(10) 0.59967(7) 0.74865(9) 0.0313(3) Uani 1 1 d .
O7 O 0.19937(10) 0.61788(6) 0.54257(8) 0.0280(3) Uani 1 1 d .
O8 O 0.46128(11) 0.79797(7) 0.67432(10) 0.0338(4) Uani 1 1 d .
O11 O 0.26134(11) 0.73524(7) 0.81019(10) 0.0355(4) Uani 1 1 d .
O10 O 0.29676(11) 0.64675(7) 0.81081(9) 0.0344(4) Uani 1 1 d .
O9 O 0.35087(11) 0.82613(7) 0.72507(10) 0.0371(4) Uani 1 1 d .
O12 O 0.03441(14) 0.62724(9) 0.69309(12) 0.0498(5) Uani 1 1 d .
O13 O 0.06848(15) 0.68160(9) 0.80111(13) 0.0536(5) Uani 1 1 d .
O14 O -0.07438(14) 0.63639(11) 0.76510(14) 0.0619(6) Uani 1 1 d .
N7 N 0.12180(13) 0.72228(8) 0.54933(11) 0.0305(4) Uani 1 1 d .
N8 N 0.05912(12) 0.70373(9) 0.58295(11) 0.0329(4) Uani 1 1 d .
H8A H 0.0687 0.6788 0.6151 0.039 Uiso 1 1 calc R
N10 N 0.09525(15) 0.77786(10) 0.72989(13) 0.0410(5) Uani 1 1 d .
H10A H 0.0993 0.7493 0.7561 0.049 Uiso 1 1 calc R
N9 N 0.15944(15) 0.79425(9) 0.69546(12) 0.0389(5) Uani 1 1 d .
C60 C 0.27466(15) 0.68826(10) 0.83933(14) 0.0336(5) Uani 1 1 d .
C70 C -0.01920(15) 0.72870(11) 0.56026(15) 0.0368(5) Uani 1 1 d .
C67 C 0.12501(19) 0.78877(12) 0.45253(16) 0.0437(6) Uani 1 1 d .
H67A H 0.1855 0.7971 0.4758 0.066 Uiso 1 1 calc R
H67B H 0.0934 0.8218 0.4373 0.066 Uiso 1 1 calc R
H67C H 0.1244 0.7661 0.4118 0.066 Uiso 1 1 calc R
C68 C 0.08123(16) 0.75974(10) 0.50332(14) 0.0352(5) Uani 1 1 d .
C58 C 0.42353(16) 0.83330(10) 0.70588(14) 0.0345(5) Uani 1 1 d .
C63 C 0.1283(2) 0.83966(11) 0.66065(16) 0.0452(6) Uani 1 1 d .
C71 C -0.10013(17) 0.71556(13) 0.58739(17) 0.0448(6) Uani 1 1 d .
H71A H -0.1339 0.6878 0.5581 0.067 Uiso 1 1 calc R
H71B H -0.1362 0.7475 0.5857 0.067 Uiso 1 1 calc R
H71C H -0.0824 0.7029 0.6358 0.067 Uiso 1 1 calc R
C69 C -0.00751(17) 0.76509(11) 0.50911(16) 0.0408(6) Uani 1 1 d .
H69 H -0.0501 0.7887 0.4833 0.049 Uiso 1 1 calc R
C72 C 0.0644(2) 0.57769(13) 0.81457(17) 0.0486(7) Uani 1 1 d .
C59 C 0.4717(2) 0.88587(11) 0.72264(17) 0.0464(6) Uani 1 1 d .
H59A H 0.5053 0.8855 0.7712 0.070 Uiso 1 1 calc R
H59B H 0.4294 0.9151 0.7162 0.070 Uiso 1 1 calc R
H59C H 0.5114 0.8909 0.6913 0.070 Uiso 1 1 calc R
C62 C 0.1803(2) 0.86965(13) 0.61691(18) 0.0542(7) Uani 1 1 d .
H62A H 0.2085 0.9005 0.6432 0.081 Uiso 1 1 calc R
H62B H 0.1412 0.8817 0.5734 0.081 Uiso 1 1 calc R
H62C H 0.2250 0.8462 0.6058 0.081 Uiso 1 1 calc R
C65 C 0.0255(2) 0.81163(12) 0.71788(17) 0.0476(7) Uani 1 1 d .
C66 C -0.0512(2) 0.80266(15) 0.7516(2) 0.0556(8) Uani 1 1 d .
H66A H -0.0323 0.7810 0.7938 0.083 Uiso 1 1 calc R
H66B H -0.0980 0.7842 0.7186 0.083 Uiso 1 1 calc R
H66C H -0.0728 0.8370 0.7642 0.083 Uiso 1 1 calc R
C61 C 0.26196(19) 0.68334(13) 0.91428(15) 0.0456(6) Uani 1 1 d .
H61A H 0.1994 0.6818 0.9133 0.068 Uiso 1 1 calc R
H61B H 0.2879 0.7143 0.9417 0.068 Uiso 1 1 calc R
H61C H 0.2904 0.6509 0.9358 0.068 Uiso 1 1 calc R
C64 C 0.0451(2) 0.85169(13) 0.67328(18) 0.0512(7) Uani 1 1 d .
H64 H 0.0092 0.8811 0.6552 0.061 Uiso 1 1 calc R
F1 F 0.15070(12) 0.57257(8) 0.81967(11) 0.0611(5) Uani 1 1 d .
F3 F 0.05195(17) 0.58082(11) 0.88021(12) 0.0771(7) Uani 1 1 d .
F2 F 0.02602(16) 0.53241(9) 0.78490(14) 0.0812(7) Uani 1 1 d .

loop_
_atom_site_aniso_label
_atom_site_aniso_U_11
_atom_site_aniso_U_22
_atom_site_aniso_U_33
_atom_site_aniso_U_23
_atom_site_aniso_U_13
_atom_site_aniso_U_12
Mn1 0.01697(15) 0.02843(16) 0.03153(18) -0.00076(12) 0.00725(13) 0.00132(11)
Mn2 0.01801(16) 0.02805(16) 0.03495(18) -0.00201(13) 0.00986(13) -0.00036(11)
Mn3 0.02003(16) 0.03262(18) 0.03323(18) 0.00252(13) 0.00907(14) 0.00484(12)
Mn4 0.02385(17) 0.03309(18) 0.0376(2) -0.00491(14) 0.01238(15) -0.00289(13)
S5 0.0265(3) 0.0456(3) 0.0544(4) 0.0059(3) 0.0124(3) -0.0022(2)
C2 0.0211(10) 0.0292(10) 0.0355(11) -0.0021(8) 0.0104(9) 0.0007(8)
C5 0.0189(9) 0.0284(10) 0.0357(11) -0.0023(8) 0.0107(8) 0.0006(7)
C1 0.0202(9) 0.0305(10) 0.0342(11) -0.0047(8) 0.0083(8) 0.0018(8)
C3 0.0226(10) 0.0294(10) 0.0323(11) -0.0023(8) 0.0083(8) 0.0024(8)
C19 0.0163(9) 0.0348(11) 0.0348(11) 0.0014(9) 0.0087(8) 0.0017(8)
C6 0.0203(9) 0.0310(10) 0.0317(10) -0.0010(8) 0.0083(8) 0.0030(8)
C24 0.0196(10) 0.0365(11) 0.0378(12) -0.0003(9) 0.0110(9) -0.0012(8)
C4 0.0192(9) 0.0314(10) 0.0348(11) -0.0045(8) 0.0077(8) 0.0015(8)
C8 0.0257(11) 0.0344(11) 0.0431(13) -0.0009(10) 0.0102(10) 0.0006(9)
C7 0.0200(9) 0.0329(11) 0.0341(11) -0.0032(9) 0.0095(8) -0.0033(8)
C13 0.0228(10) 0.0287(10) 0.0389(12) 0.0008(9) 0.0061(9) 0.0020(8)
C20 0.0259(11) 0.0353(11) 0.0393(12) 0.0002(9) 0.0112(9) 0.0014(9)
C12 0.0221(10) 0.0351(11) 0.0364(12) -0.0023(9) 0.0094(9) -0.0022(8)
C18 0.0270(11) 0.0344(11) 0.0393(12) 0.0025(9) 0.0097(10) 0.0049(9)
C14 0.0300(12) 0.0423(13) 0.0418(13) 0.0006(10) 0.0110(10) 0.0066(10)
C22 0.0338(13) 0.0456(14) 0.0483(15) 0.0060(11) 0.0231(11) 0.0008(10)
C11 0.0240(11) 0.0424(13) 0.0442(13) -0.0050(11) 0.0007(10) 0.0012(9)
C9 0.0334(13) 0.0360(12) 0.0534(15) -0.0114(11) 0.0119(11) -0.0024(10)
C23 0.0312(12) 0.0382(12) 0.0493(14) 0.0003(11) 0.0191(11) -0.0048(10)
C10 0.0310(12) 0.0455(14) 0.0513(15) -0.0151(12) 0.0014(11) -0.0055(10)
C17 0.0445(15) 0.0514(16) 0.0446(14) 0.0148(12) 0.0157(12) 0.0182(12)
C21 0.0312(12) 0.0434(13) 0.0397(13) 0.0007(10) 0.0169(10) 0.0036(10)
C15 0.0374(14) 0.0552(17) 0.0553(17) 0.0070(13) 0.0141(13) 0.0209(12)
C16 0.0445(16) 0.0642(19) 0.0526(17) 0.0179(14) 0.0130(14) 0.0264(14)
C49 0.0211(10) 0.0431(13) 0.0482(14) -0.0090(11) 0.0144(10) -0.0034(9)
C48 0.0211(10) 0.0325(11) 0.0407(12) -0.0053(9) 0.0101(9) -0.0045(8)
C26 0.0206(10) 0.0364(11) 0.0336(11) 0.0003(9) 0.0073(9) 0.0067(8)
C25 0.0186(9) 0.0350(11) 0.0339(11) -0.0042(9) 0.0070(8) 0.0005(8)
C36 0.0284(11) 0.0334(11) 0.0353(11) 0.0048(9) 0.0103(9) 0.0053(9)
C31 0.0197(10) 0.0467(13) 0.0414(13) -0.0129(11) 0.0045(9) 0.0023(9)
C38 0.0397(14) 0.0376(13) 0.0430(14) 0.0018(10) 0.0140(11) 0.0011(10)
C42 0.0315(12) 0.0364(12) 0.0375(12) 0.0017(10) 0.0084(10) 0.0079(9)
C37 0.0295(11) 0.0362(11) 0.0330(11) 0.0015(9) 0.0125(9) 0.0038(9)
C47 0.0220(10) 0.0338(11) 0.0399(12) -0.0024(9) 0.0118(9) -0.0036(8)
C53 0.0335(12) 0.0381(12) 0.0428(13) -0.0042(10) 0.0170(11) -0.0078(10)
C50 0.0194(10) 0.0457(14) 0.0491(14) -0.0072(11) 0.0058(10) 0.0026(9)
C29 0.0392(14) 0.0470(14) 0.0444(14) 0.0090(11) 0.0176(12) 0.0008(11)
C30 0.0250(11) 0.0385(12) 0.0405(13) 0.0053(10) 0.0092(10) 0.0016(9)
C41 0.0254(11) 0.0511(14) 0.0392(13) -0.0006(11) 0.0085(10) 0.0015(10)
C27 0.0344(13) 0.0466(14) 0.0364(12) -0.0023(11) 0.0103(10) 0.0047(10)
C52 0.0270(11) 0.0343(11) 0.0380(12) -0.0042(9) 0.0091(10) 0.0009(9)
C51 0.0282(12) 0.0452(14) 0.0407(13) -0.0018(11) 0.0053(10) 0.0026(10)
C40 0.0320(13) 0.0545(16) 0.0503(15) -0.0053(13) 0.0108(12) -0.0058(11)
C39 0.0418(15) 0.0414(14) 0.0504(15) -0.0009(12) 0.0157(12) -0.0066(11)
C54 0.0384(14) 0.0408(14) 0.0606(17) 0.0026(12) 0.0191(13) -0.0055(11)
C32 0.0254(12) 0.0698(19) 0.0503(16) -0.0167(14) 0.0119(11) -0.0103(12)
C28 0.0439(15) 0.0553(16) 0.0361(13) 0.0033(11) 0.0150(11) 0.0056(12)
C56 0.080(3) 0.0447(17) 0.078(2) -0.0007(16) 0.009(2) -0.0266(17)
C34 0.0191(13) 0.107(3) 0.084(3) -0.050(2) 0.0056(15) 0.0045(16)
C45 0.067(2) 0.0622(19) 0.0399(15) 0.0016(13) 0.0168(14) 0.0163(16)
C43 0.0549(18) 0.0494(16) 0.0412(14) 0.0038(12) 0.0007(13) -0.0090(13)
C55 0.064(2) 0.0397(15) 0.068(2) 0.0059(14) 0.0263(17) -0.0045(14)
C44 0.076(2) 0.0489(17) 0.0418(15) -0.0052(13) 0.0019(15) 0.0018(16)
C57 0.064(2) 0.058(2) 0.093(3) 0.009(2) -0.012(2) -0.0345(18)
C33 0.0267(14) 0.091(3) 0.071(2) -0.031(2) 0.0191(15) -0.0126(15)
C35 0.0317(15) 0.078(2) 0.066(2) -0.0252(18) -0.0102(14) 0.0226(15)
C46 0.066(2) 0.074(2) 0.0447(16) 0.0061(15) 0.0214(15) -0.0087(17)
N6 0.0204(8) 0.0331(9) 0.0353(10) 0.0013(8) 0.0068(7) 0.0030(7)
N2 0.0204(8) 0.0313(9) 0.0361(10) -0.0033(7) 0.0093(7) -0.0011(7)
N4 0.0258(9) 0.0379(10) 0.0355(10) -0.0004(8) 0.0112(8) 0.0020(8)
N3 0.0565(15) 0.0562(15) 0.0435(13) 0.0041(11) 0.0218(12) -0.0089(12)
N5 0.0269(10) 0.0531(13) 0.0479(13) -0.0101(10) -0.0004(9) 0.0106(9)
N1 0.0479(15) 0.0495(15) 0.080(2) 0.0044(14) 0.0000(14) -0.0233(12)
O1 0.0186(7) 0.0308(8) 0.0389(8) -0.0059(6) 0.0090(6) 0.0005(6)
O2 0.0194(7) 0.0332(8) 0.0332(8) -0.0025(6) 0.0078(6) 0.0003(6)
O3 0.0192(7) 0.0332(8) 0.0339(8) 0.0006(6) 0.0099(6) 0.0027(6)
O4 0.0202(7) 0.0288(8) 0.0405(9) 0.0002(6) 0.0065(7) 0.0010(6)
O6 0.0194(7) 0.0350(8) 0.0360(8) -0.0010(6) 0.0097(6) 0.0002(6)
O5 0.0232(7) 0.0337(8) 0.0372(8) 0.0037(7) 0.0077(7) 0.0050(6)
O7 0.0196(7) 0.0315(8) 0.0331(8) -0.0023(6) 0.0063(6) -0.0014(6)
O8 0.0253(8) 0.0349(8) 0.0431(9) -0.0027(7) 0.0120(7) -0.0036(6)
O11 0.0280(8) 0.0385(9) 0.0424(9) -0.0046(7) 0.0132(7) 0.0039(7)
O10 0.0285(8) 0.0366(9) 0.0395(9) -0.0001(7) 0.0105(7) -0.0005(7)
O9 0.0279(8) 0.0342(8) 0.0512(10) -0.0080(7) 0.0132(8) -0.0004(7)
O12 0.0397(11) 0.0552(12) 0.0555(12) 0.0089(10) 0.0133(9) 0.0011(9)
O13 0.0455(12) 0.0482(12) 0.0680(14) 0.0003(10) 0.0146(11) -0.0025(9)
O14 0.0278(10) 0.0820(17) 0.0791(16) 0.0159(13) 0.0187(10) 0.0008(10)
N7 0.0219(9) 0.0350(10) 0.0358(10) 0.0011(8) 0.0094(8) 0.0024(7)
N8 0.0206(9) 0.0385(10) 0.0408(11) 0.0030(8) 0.0097(8) 0.0036(7)
N10 0.0360(11) 0.0416(12) 0.0465(12) -0.0039(9) 0.0119(10) -0.0009(9)
N9 0.0358(11) 0.0372(11) 0.0449(12) -0.0018(9) 0.0117(9) -0.0029(9)
C60 0.0223(10) 0.0406(12) 0.0393(12) -0.0014(10) 0.0098(9) 0.0004(9)
C70 0.0195(10) 0.0430(13) 0.0479(14) -0.0032(11) 0.0079(10) 0.0065(9)
C67 0.0411(14) 0.0414(13) 0.0518(15) 0.0107(12) 0.0170(12) 0.0116(11)
C68 0.0271(11) 0.0385(12) 0.0405(13) -0.0008(10) 0.0086(10) 0.0060(9)
C58 0.0263(11) 0.0343(11) 0.0426(13) -0.0019(10) 0.0074(10) 0.0003(9)
C63 0.0461(15) 0.0385(13) 0.0487(15) -0.0042(11) 0.0062(13) -0.0006(11)
C71 0.0247(12) 0.0538(16) 0.0588(17) -0.0004(13) 0.0151(12) 0.0040(11)
C69 0.0266(12) 0.0456(14) 0.0492(15) 0.0020(11) 0.0063(11) 0.0123(10)
C72 0.0409(15) 0.0516(16) 0.0532(17) 0.0062(13) 0.0106(13) -0.0027(12)
C59 0.0468(15) 0.0349(13) 0.0594(17) -0.0070(12) 0.0160(13) -0.0091(11)
C62 0.061(2) 0.0431(15) 0.0577(18) 0.0063(13) 0.0123(15) -0.0004(14)
C65 0.0383(14) 0.0485(15) 0.0539(17) -0.0098(13) 0.0061(13) 0.0025(12)
C66 0.0352(15) 0.065(2) 0.068(2) -0.0082(16) 0.0147(14) 0.0044(13)
C61 0.0372(14) 0.0613(18) 0.0429(14) 0.0013(12) 0.0186(12) 0.0065(12)
C64 0.0500(17) 0.0437(15) 0.0570(18) -0.0026(13) 0.0062(14) 0.0061(12)
F1 0.0429(10) 0.0667(12) 0.0725(12) 0.0116(10) 0.0103(9) 0.0109(9)
F3 0.0804(15) 0.0955(17) 0.0599(12) 0.0214(12) 0.0255(11) 0.0159(13)
F2 0.0815(16) 0.0492(11) 0.0953(17) 0.0128(11) -0.0163(13) -0.0150(10)

loop_
_atom_type_symbol
_atom_type_description
_atom_type_scat_dispersion_real
_atom_type_scat_dispersion_imag
_atom_type_scat_source
C C 0.0033 0.0016 'International Tables Vol C Tables 4.2.6.8 and 6.1.1.4'
H H 0.0000 0.0000 'International Tables Vol C Tables 4.2.6.8 and 6.1.1.4'
N N 0.0061 0.0033 'International Tables Vol C Tables 4.2.6.8 and 6.1.1.4'
O O 0.0106 0.0060 'International Tables Vol C Tables 4.2.6.8 and 6.1.1.4'
F F 0.0171 0.0103 'International Tables Vol C Tables 4.2.6.8 and 6.1.1.4'
S S 0.1246 0.1234 'International Tables Vol C Tables 4.2.6.8 and 6.1.1.4'
Mn Mn 0.3368 0.7283 'International Tables Vol C Tables 4.2.6.8 and 6.1.1.4'

loop_
_geom_angle_atom_site_label_1
_geom_angle_atom_site_label_2
_geom_angle_atom_site_label_3
_geom_angle
C73 C78 C77 120.0
C74 C73 C78 120.0
C75 C74 C73 120.0
C76 C75 C74 120.0
C77 C76 C75 120.0
C76 C77 C78 120.0
O3 Mn1 O1 86.32(7)
O3 Mn1 O7 95.31(7)
O1 Mn1 O7 94.03(7)
O3 Mn1 O4 89.43(8)
O1 Mn1 O4 82.45(7)
O7 Mn1 O4 173.92(7)
O3 Mn1 N6 174.29(7)
O1 Mn1 N6 97.72(8)
O7 Mn1 N6 80.43(8)
O4 Mn1 N6 95.09(8)
O3 Mn1 N7 86.13(8)
O1 Mn1 N7 170.32(8)
O7 Mn1 N7 92.69(8)
O4 Mn1 N7 91.43(7)
N6 Mn1 N7 90.25(8)
O3 Mn1 Mn2 88.16(6)
O1 Mn1 Mn2 41.60(5)
O7 Mn1 Mn2 135.29(5)
O4 Mn1 Mn2 40.86(5)
N6 Mn1 Mn2 97.55(6)
N7 Mn1 Mn2 132.01(6)
O3 Mn1 Mn3 40.38(5)
O1 Mn1 Mn3 46.45(6)
O7 Mn1 Mn3 91.22(5)
O4 Mn1 Mn3 89.92(6)
N6 Mn1 Mn3 142.84(5)
N7 Mn1 Mn3 126.48(6)
Mn2 Mn1 Mn3 63.69(3)
O3 Mn1 Mn4 45.26(5)
O1 Mn1 Mn4 84.12(6)
O7 Mn1 Mn4 140.56(5)
O4 Mn1 Mn4 44.25(5)
N6 Mn1 Mn4 138.95(6)
N7 Mn1 Mn4 86.26(6)
Mn2 Mn1 Mn4 57.62(2)
Mn3 Mn1 Mn4 59.43(2)
O6 Mn2 O4 100.37(8)
O6 Mn2 O2 169.88(7)
O4 Mn2 O2 89.20(8)
O6 Mn2 O1 92.83(7)
O4 Mn2 O1 82.38(7)
O2 Mn2 O1 85.12(7)
O6 Mn2 O8 92.18(7)
O4 Mn2 O8 91.29(7)
O2 Mn2 O8 90.88(7)
O1 Mn2 O8 172.55(7)
O6 Mn2 N2 80.77(8)
O4 Mn2 N2 177.84(8)
O2 Mn2 N2 89.77(8)
O1 Mn2 N2 99.43(7)
O8 Mn2 N2 86.82(7)
O6 Mn2 Mn4 148.55(5)
O4 Mn2 Mn4 48.87(6)
O2 Mn2 Mn4 41.49(5)
O1 Mn2 Mn4 89.44(5)
O8 Mn2 Mn4 83.41(5)
N2 Mn2 Mn4 129.74(6)
O6 Mn2 Mn1 97.76(6)
O4 Mn2 Mn1 41.63(5)
O2 Mn2 Mn1 87.17(5)
O1 Mn2 Mn1 40.77(5)
O8 Mn2 Mn1 132.87(5)
N2 Mn2 Mn1 140.19(6)
Mn4 Mn2 Mn1 64.716(18)
O6 Mn2 Mn3 134.68(5)
O4 Mn2 Mn3 86.27(5)
O2 Mn2 Mn3 41.96(5)
O1 Mn2 Mn3 43.23(5)
O8 Mn2 Mn3 132.75(5)
N2 Mn2 Mn3 94.23(6)
Mn4 Mn2 Mn3 60.091(18)
Mn1 Mn2 Mn3 58.700(18)
O5 Mn3 O3 174.34(7)
O5 Mn3 O2 95.63(7)
O3 Mn3 O2 85.98(7)
O5 Mn3 O10 93.32(8)
O3 Mn3 O10 92.20(7)
O2 Mn3 O10 86.29(7)
O5 Mn3 N4 81.14(8)
O3 Mn3 N4 97.57(8)
O2 Mn3 N4 175.19(8)
O10 Mn3 N4 90.33(8)
O5 Mn3 O1 95.38(7)
O3 Mn3 O1 79.70(7)
O2 Mn3 O1 76.63(6)
O10 Mn3 O1 161.49(7)
N4 Mn3 O1 107.14(7)
O5 Mn3 Mn1 135.13(6)
O3 Mn3 Mn1 39.59(5)
O2 Mn3 Mn1 83.39(5)
O10 Mn3 Mn1 131.14(5)
N4 Mn3 Mn1 101.42(6)
O1 Mn3 Mn1 40.56(4)
O5 Mn3 Mn4 134.81(6)
O3 Mn3 Mn4 47.84(5)
O2 Mn3 Mn4 39.97(4)
O10 Mn3 Mn4 78.80(5)
N4 Mn3 Mn4 142.41(6)
O1 Mn3 Mn4 83.49(5)
Mn1 Mn3 Mn4 63.095(14)
O5 Mn3 Mn2 95.36(5)
O3 Mn3 Mn2 82.55(5)
O2 Mn3 Mn2 38.02(5)
O10 Mn3 Mn2 124.18(5)
N4 Mn3 Mn2 145.50(6)
O1 Mn3 Mn2 38.67(4)
Mn1 Mn3 Mn2 57.615(19)
Mn4 Mn3 Mn2 56.985(17)
O2 Mn4 O11 88.98(7)
O2 Mn4 N9 175.81(8)
O11 Mn4 N9 87.01(8)
O2 Mn4 O9 90.20(7)
O11 Mn4 O9 104.29(8)
N9 Mn4 O9 91.97(8)
O2 Mn4 O4 81.50(7)
O11 Mn4 O4 166.08(7)
N9 Mn4 O4 102.23(8)
O9 Mn4 O4 85.96(7)
O2 Mn4 O3 82.26(7)
O11 Mn4 O3 93.06(7)
N9 Mn4 O3 96.73(8)
O9 Mn4 O3 160.97(7)
O4 Mn4 O3 75.69(6)
O2 Mn4 Mn2 41.21(5)
O11 Mn4 Mn2 130.18(5)
N9 Mn4 Mn2 142.81(7)
O9 Mn4 Mn2 80.36(5)
O4 Mn4 Mn2 41.31(5)
O3 Mn4 Mn2 82.50(4)
O2 Mn4 Mn3 43.91(5)
O11 Mn4 Mn3 82.14(5)
N9 Mn4 Mn3 134.05(6)
O9 Mn4 Mn3 133.97(5)
O4 Mn4 Mn3 83.96(4)
O3 Mn4 Mn3 40.08(4)
Mn2 Mn4 Mn3 62.925(12)
O2 Mn4 Mn1 81.31(6)
O11 Mn4 Mn1 130.20(5)
N9 Mn4 Mn1 100.38(7)
O9 Mn4 Mn1 124.31(6)
O4 Mn4 Mn1 38.39(4)
O3 Mn4 Mn1 37.36(4)
Mn2 Mn4 Mn1 57.66(2)
Mn3 Mn4 Mn1 57.471(17)
O12 S5 O14 114.61(15)
O12 S5 O13 114.88(14)
O14 S5 O13 114.90(15)
O12 S5 C72 103.64(14)
O14 S5 C72 103.52(14)
O13 S5 C72 103.05(14)
C1 C2 C3 120.5(2)
C4 C5 C6 118.9(2)
C4 C5 C19 121.37(19)
C6 C5 C19 118.4(2)
C2 C1 C6 119.5(2)
C2 C1 C7 119.9(2)
C6 C1 C7 119.4(2)
C2 C3 C4 119.2(2)
C2 C3 C13 121.7(2)
C4 C3 C13 118.1(2)
C20 C19 C24 118.2(2)
C20 C19 C5 114.4(2)
C24 C19 C5 127.4(2)
C1 C6 C5 121.0(2)
C23 C24 C19 117.9(2)
C23 C24 C47 119.4(2)
C19 C24 C47 122.64(19)
C5 C4 C3 120.9(2)
C9 C8 C7 122.2(2)
C8 C7 C12 118.3(2)
C8 C7 C1 115.0(2)
C12 C7 C1 126.5(2)
C18 C13 C14 118.3(2)
C18 C13 C3 126.6(2)
C14 C13 C3 115.0(2)
C21 C20 C19 122.5(2)
C11 C12 C7 118.2(2)
C11 C12 C25 119.3(2)
C7 C12 C25 122.5(2)
C17 C18 C13 118.7(2)
C17 C18 C36 119.5(2)
C13 C18 C36 121.7(2)
C15 C14 C13 122.5(3)
C21 C22 C23 119.0(2)
C10 C11 C12 122.7(2)
C8 C9 C10 119.3(2)
C22 C23 C24 122.9(2)
C11 C10 C9 119.1(2)
C16 C17 C18 121.8(3)
C22 C21 C20 119.5(2)
C16 C15 C14 118.8(2)
C15 C16 C17 119.9(3)
C50 C49 C48 119.5(2)
N2 C48 C49 121.3(2)
N2 C48 C47 113.31(19)
C49 C48 C47 125.4(2)
N6 C26 C27 120.5(2)
N6 C26 C25 114.4(2)
C27 C26 C25 125.2(2)
O7 C25 C26 108.61(18)
O7 C25 C12 110.34(19)
C26 C25 C12 109.73(18)
O7 C25 C31 107.05(18)
C26 C25 C31 111.5(2)
C12 C25 C31 109.55(19)
O5 C36 C37 109.82(19)
O5 C36 C18 107.10(18)
C37 C36 C18 111.8(2)
O5 C36 C42 109.2(2)
C37 C36 C42 107.4(2)
C18 C36 C42 111.50(19)
N5 C31 C32 123.5(2)
N5 C31 C25 118.0(2)
C32 C31 C25 118.5(2)
C39 C38 C37 118.9(3)
N3 C42 C43 122.6(3)
N3 C42 C36 118.2(2)
C43 C42 C36 119.2(2)
N4 C37 C38 121.9(2)
N4 C37 C36 113.2(2)
C38 C37 C36 124.9(2)
O6 C47 C48 108.88(18)
O6 C47 C53 109.45(19)
C48 C47 C53 107.6(2)
O6 C47 C24 108.48(19)
C48 C47 C24 111.20(19)
C53 C47 C24 111.15(19)
N1 C53 C54 123.2(3)
N1 C53 C47 117.2(2)
C54 C53 C47 119.5(2)
C49 C50 C51 118.8(2)
C30 C29 C28 118.9(3)
N6 C30 C29 121.3(2)
N4 C41 C40 121.8(3)
C28 C27 C26 119.5(3)
N2 C52 C51 121.3(2)
C52 C51 C50 119.1(3)
C39 C40 C41 119.4(3)
C38 C39 C40 119.1(3)
C53 C54 C55 118.9(3)
C33 C32 C31 119.1(3)
C27 C28 C29 119.6(3)
C57 C56 C55 118.7(3)
C33 C34 C35 119.4(3)
C44 C45 C46 119.5(3)
C42 C43 C44 118.8(3)
C54 C55 C56 118.1(3)
C45 C44 C43 118.6(3)
C56 C57 N1 124.6(4)
C34 C33 C32 118.3(3)
N5 C35 C34 123.6(4)
N3 C46 C45 123.0(3)
C30 N6 C26 120.1(2)
C30 N6 Mn1 127.02(17)
C26 N6 Mn1 112.85(15)
C48 N2 C52 120.0(2)
C48 N2 Mn2 114.37(16)
C52 N2 Mn2 125.62(15)
C41 N4 C37 118.9(2)
C41 N4 Mn3 128.39(18)
C37 N4 Mn3 112.74(16)
C42 N3 C46 117.4(3)
C31 N5 C35 116.1(3)
C53 N1 C57 116.4(3)
Mn1 O1 Mn2 97.63(7)
Mn1 O1 Mn3 92.99(7)
Mn2 O1 Mn3 98.10(7)
Mn2 O2 Mn4 97.30(8)
Mn2 O2 Mn3 100.02(7)
Mn4 O2 Mn3 96.12(7)
Mn1 O3 Mn3 100.03(7)
Mn1 O3 Mn4 97.38(7)
Mn3 O3 Mn4 92.09(7)
Mn2 O4 Mn1 97.51(7)
Mn2 O4 Mn4 89.82(7)
Mn1 O4 Mn4 97.37(7)
C47 O6 Mn2 119.29(15)
C36 O5 Mn3 118.15(14)
C25 O7 Mn1 118.63(14)
C58 O8 Mn2 126.84(15)
C60 O11 Mn4 124.66(16)
C60 O10 Mn3 128.71(17)
C58 O9 Mn4 124.34(16)
C68 N7 N8 105.81(19)
C68 N7 Mn1 137.86(17)
N8 N7 Mn1 116.25(15)
C70 N8 N7 112.1(2)
C65 N10 N9 111.9(2)
C63 N9 N10 105.8(2)
C63 N9 Mn4 133.8(2)
N10 N9 Mn4 120.19(17)
O10 C60 O11 125.6(2)
O10 C60 C61 117.7(2)
O11 C60 C61 116.7(2)
N8 C70 C69 106.2(2)
N8 C70 C71 123.4(2)
C69 C70 C71 130.4(2)
N7 C68 C69 109.3(2)
N7 C68 C67 123.6(2)
C69 C68 C67 127.0(2)
O9 C58 O8 124.9(2)
O9 C58 C59 119.1(2)
O8 C58 C59 115.9(2)
N9 C63 C64 109.4(3)
N9 C63 C62 121.5(3)
C64 C63 C62 129.2(3)
C70 C69 C68 106.5(2)
F3 C72 F1 107.3(3)
F3 C72 F2 108.2(3)
F1 C72 F2 107.1(3)
F3 C72 S5 110.5(2)
F1 C72 S5 112.4(2)
F2 C72 S5 111.1(2)
N10 C65 C64 105.7(3)
N10 C65 C66 121.3(3)
C64 C65 C66 133.0(3)
C63 C64 C65 107.2(3)

loop_
_geom_bond_atom_site_label_1
_geom_bond_atom_site_label_2
_geom_bond_distance
C78 C73 1.3900
C78 C77 1.3900
C73 C74 1.3900
C74 C75 1.3900
C75 C76 1.3900
C76 C77 1.3900
Mn1 O3 1.8524(17)
Mn1 O1 1.8636(16)
Mn1 O7 1.8630(16)
Mn1 O4 1.8955(16)
Mn1 N6 2.065(2)
Mn1 N7 2.074(2)
Mn1 Mn2 2.8287(9)
Mn1 Mn3 2.8622(9)
Mn1 Mn4 3.0273(7)
Mn2 O6 1.8585(17)
Mn2 O4 1.8666(17)
Mn2 O2 1.8780(17)
Mn2 O1 1.8949(16)
Mn2 O8 1.9694(17)
Mn2 N2 2.044(2)
Mn2 Mn4 2.8276(8)
Mn2 Mn3 3.0026(7)
Mn3 O5 1.8480(16)
Mn3 O3 1.8831(16)
Mn3 O2 2.0388(17)
Mn3 O10 2.0527(18)
Mn3 N4 2.069(2)
Mn3 O1 2.0773(17)
Mn3 Mn4 2.9230(7)
Mn4 O2 1.8886(16)
Mn4 O11 2.0300(19)
Mn4 N9 2.045(2)
Mn4 O9 2.0981(18)
Mn4 O4 2.1299(18)
Mn4 O3 2.1681(17)
S5 O12 1.437(2)
S5 O14 1.433(2)
S5 O13 1.442(2)
S5 C72 1.833(3)
C2 C1 1.393(3)
C2 C3 1.402(3)
C5 C4 1.397(3)
C5 C6 1.398(3)
C5 C19 1.496(3)
C1 C6 1.396(3)
C1 C7 1.503(3)
C3 C4 1.398(3)
C3 C13 1.503(3)
C19 C20 1.394(3)
C19 C24 1.415(3)
C24 C23 1.394(3)
C24 C47 1.544(3)
C8 C9 1.389(4)
C8 C7 1.391(3)
C7 C12 1.411(3)
C13 C18 1.399(3)
C13 C14 1.399(3)
C20 C21 1.386(3)
C12 C11 1.398(3)
C12 C25 1.544(3)
C18 C17 1.392(4)
C18 C36 1.550(3)
C14 C15 1.382(4)
C22 C21 1.375(4)
C22 C23 1.385(4)
C11 C10 1.373(4)
C9 C10 1.386(4)
C17 C16 1.388(4)
C15 C16 1.371(4)
C49 C50 1.378(4)
C49 C48 1.385(3)
C48 N2 1.341(3)
C48 C47 1.526(4)
C26 N6 1.345(3)
C26 C27 1.399(3)
C26 C25 1.523(3)
C25 O7 1.413(3)
C25 C31 1.548(3)
C36 O5 1.400(3)
C36 C37 1.520(4)
C36 C42 1.546(3)
C31 N5 1.328(4)
C31 C32 1.388(4)
C38 C39 1.381(4)
C38 C37 1.386(4)
C42 N3 1.327(4)
C42 C43 1.364(4)
C37 N4 1.349(3)
C47 O6 1.406(3)
C47 C53 1.541(3)
C53 N1 1.333(4)
C53 C54 1.377(4)
C50 C51 1.400(4)
C29 C30 1.386(4)
C29 C28 1.385(4)
C30 N6 1.342(3)
C41 N4 1.348(3)
C41 C40 1.375(4)
C27 C28 1.364(4)
C52 N2 1.347(3)
C52 C51 1.376(3)
C40 C39 1.384(4)
C54 C55 1.384(4)
C32 C33 1.376(4)
C56 C57 1.340(6)
C56 C55 1.391(5)
C34 C33 1.369(6)
C34 C35 1.369(6)
C45 C44 1.336(5)
C45 C46 1.366(5)
C43 C44 1.397(4)
C57 N1 1.351(4)
C35 N5 1.359(4)
C46 N3 1.337(4)
O8 C58 1.275(3)
O11 C60 1.282(3)
O10 C60 1.244(3)
O9 C58 1.269(3)
N7 C68 1.332(3)
N7 N8 1.358(3)
N8 C70 1.336(3)
N10 C65 1.337(4)
N10 N9 1.370(3)
N9 C63 1.336(4)
C60 C61 1.503(4)
C70 C69 1.373(4)
C70 C71 1.493(4)
C67 C68 1.490(4)
C68 C69 1.403(3)
C58 C59 1.491(4)
C63 C64 1.390(5)
C63 C62 1.485(4)
C72 F3 1.321(4)
C72 F1 1.317(4)
C72 F2 1.329(4)
C65 C64 1.385(5)
C65 C66 1.489(4)
